data_4033022
loop_
_publ_author_name
'Han, Junjie'
'Liu, Congcong'
'Li, Li'
'Zhou, Hui'
'Liu, Li'
'Bao, Li'
'Chen, Qian'
'Song, Fuhang'
'Zhang, Lixin'
'Li, Erwei'
'Liu, Ling'
'Pei, Yunfei'
'Jin, Cheng'
'Xue, Yanfen'
'Yin, Wenbing'
'Ma, Yanhe'
'Liu, Hongwei'

_publ_section_title
;
 Decalin-Containing Tetramic Acids and 4-Hydroxy-2-pyridones with
 Antimicrobial and Cytotoxic Activity from the Fungus Coniochaeta
 cephalothecoides Collected in Tibetan Plateau (Medog).
;
_journal_issue 21
_journal_name_full 'The Journal of organic chemistry'
_journal_page_first 11474
_journal_page_last 11486
_journal_paper_doi 10.1021/acs.joc.7b02010
_journal_volume 82
_journal_year 2017
_chemical_formula_moiety 'C24 H27 N O4'
_chemical_formula_sum 'C24 H27 N O4'
_chemical_formula_weight 393.47
_chemical_name_systematic
;
 ? 
;
_space_group_crystal_system monoclinic
_space_group_IT_number 14
_space_group_name_Hall '-P 2yn'
_space_group_name_H-M_alt 'P 1 21/n 1'
_symmetry_space_group_name_Hall '-P 2yn'
_symmetry_space_group_name_H-M 'P 1 21/n 1'
_atom_sites_solution_hydrogens geom
_atom_sites_solution_primary direct
_atom_sites_solution_secondary difmap
_audit_creation_date 2015-10-10
_audit_creation_method
;
  Olex2 1.1
  (compiled 2011.02.15 svn.r1672, GUI svn.r3494)
;
_cell_angle_alpha 90.00
_cell_angle_beta 105.682(2)
_cell_angle_gamma 90.00
_cell_formula_units_Z 4
_cell_length_a 10.8380(2)
_cell_length_b 10.16461(19)
_cell_length_c 19.4057(4)
_cell_measurement_reflns_used 6825
_cell_measurement_temperature 102.8
_cell_measurement_theta_max 70.9970
_cell_measurement_theta_min 4.2334
_cell_volume 2058.23(7)
_computing_cell_refinement
;
CrysAlisPro, Agilent Technologies,
Version 1.171.35.11 (release 16-05-2011 CrysAlis171 .NET)
(compiled May 16 2011,17:55:39)
;
_computing_data_collection
;
CrysAlisPro, Agilent Technologies,
Version 1.171.35.11 (release 16-05-2011 CrysAlis171 .NET)
(compiled May 16 2011,17:55:39)
;
_computing_data_reduction
;
CrysAlisPro, Agilent Technologies,
Version 1.171.35.11 (release 16-05-2011 CrysAlis171 .NET)
(compiled May 16 2011,17:55:39)
;
_computing_molecular_graphics
;
O. V. Dolomanov, L. J. Bourhis, R. J. Gildea, J. A. K. Howard and H. Puschmann,
OLEX2: a complete structure solution, refinement and analysis program.
J. Appl. Cryst. (2009). 42, 339-341.
;
_computing_publication_material
;
O. V. Dolomanov, L. J. Bourhis, R. J. Gildea, J. A. K. Howard and H. Puschmann,
OLEX2: a complete structure solution, refinement and analysis program.
J. Appl. Cryst. (2009). 42, 339-341.
;
_computing_structure_refinement 'SHELXL-97 (Sheldrick, 1997)'
_computing_structure_solution 'A short history of SHELX (Sheldrick, 2007)/Bruker'
_diffrn_ambient_temperature 102.8
_diffrn_detector_area_resol_mean 16.0971
_diffrn_measured_fraction_theta_full 0.989
_diffrn_measured_fraction_theta_max 0.989
_diffrn_measurement_details
;
#__ type_ start__ end____ width___ exp.time_
  1 omega  -14.00   13.00   1.0000    1.5000
omega____ theta____ kappa____ phi______ frames
    -       -3.5000   45.0000   30.0000 27

#__ type_ start__ end____ width___ exp.time_
  2 omega   32.00   65.00   1.0000    1.5000
omega____ theta____ kappa____ phi______ frames
    -       -3.5000   45.0000   30.0000 33

#__ type_ start__ end____ width___ exp.time_
  3 omega    8.00   56.00   1.0000    1.5000
omega____ theta____ kappa____ phi______ frames
    -       34.8240   77.0000   60.0000 48

#__ type_ start__ end____ width___ exp.time_
  4 omega  -28.00   41.00   1.0000    1.5000
omega____ theta____ kappa____ phi______ frames
    -       34.8240  -55.0000  111.0000 69

#__ type_ start__ end____ width___ exp.time_
  5 omega  -29.00   56.00   1.0000    1.5000
omega____ theta____ kappa____ phi______ frames
    -       34.8240  -77.0000 -150.0000 85

#__ type_ start__ end____ width___ exp.time_
  6 omega  -12.00   62.00   1.0000    1.5000
omega____ theta____ kappa____ phi______ frames
    -       34.8240  -77.0000  -90.0000 74

#__ type_ start__ end____ width___ exp.time_
  7 omega  -34.00   19.00   1.0000    1.5000
omega____ theta____ kappa____ phi______ frames
    -       34.8240  -37.0000   60.0000 53

#__ type_ start__ end____ width___ exp.time_
  8 omega   37.00  103.00   1.0000    1.5000
omega____ theta____ kappa____ phi______ frames
    -       34.8240   37.0000 -120.0000 66

#__ type_ start__ end____ width___ exp.time_
  9 omega   30.00  102.00   1.0000    1.5000
omega____ theta____ kappa____ phi______ frames
    -       34.8240   77.0000  -30.0000 72

#__ type_ start__ end____ width___ exp.time_
 10 omega  126.00  177.00   1.0000    3.0000
omega____ theta____ kappa____ phi______ frames
    -      108.0000  111.0000  -90.0000 51

#__ type_ start__ end____ width___ exp.time_
 11 omega   49.00  128.00   1.0000    3.0000
omega____ theta____ kappa____ phi______ frames
    -      108.0000  -77.0000 -150.0000 79

#__ type_ start__ end____ width___ exp.time_
 12 omega   85.00  121.00   1.0000    3.0000
omega____ theta____ kappa____ phi______ frames
    -      108.0000   77.0000 -120.0000 36

#__ type_ start__ end____ width___ exp.time_
 13 omega  130.00  173.00   1.0000    3.0000
omega____ theta____ kappa____ phi______ frames
    -      108.0000   77.0000    0.0000 43

#__ type_ start__ end____ width___ exp.time_
 14 omega   81.00  175.00   1.0000    3.0000
omega____ theta____ kappa____ phi______ frames
    -      108.0000   77.0000 -150.0000 94

#__ type_ start__ end____ width___ exp.time_
 15 omega  126.00  163.00   1.0000    3.0000
omega____ theta____ kappa____ phi______ frames
    -      108.0000   77.0000  -30.0000 37

#__ type_ start__ end____ width___ exp.time_
 16 omega  110.00  177.00   1.0000    3.0000
omega____ theta____ kappa____ phi______ frames
    -      108.0000    0.0000  -60.0000 67

#__ type_ start__ end____ width___ exp.time_
 17 omega   93.00  161.00   1.0000    3.0000
omega____ theta____ kappa____ phi______ frames
    -      108.0000   45.0000   60.0000 68

#__ type_ start__ end____ width___ exp.time_
 18 omega   81.00  121.00   1.0000    3.0000
omega____ theta____ kappa____ phi______ frames
    -      108.0000   77.0000  -30.0000 40

#__ type_ start__ end____ width___ exp.time_
 19 omega  136.00  173.00   1.0000    3.0000
omega____ theta____ kappa____ phi______ frames
    -      108.0000   45.0000  -60.0000 37

#__ type_ start__ end____ width___ exp.time_
 20 omega   48.00   74.00   1.0000    3.0000
omega____ theta____ kappa____ phi______ frames
    -      108.0000  -45.0000    0.0000 26

#__ type_ start__ end____ width___ exp.time_
 21 omega   71.00   97.00   1.0000    3.0000
omega____ theta____ kappa____ phi______ frames
    -      108.0000   15.0000   90.0000 26

#__ type_ start__ end____ width___ exp.time_
 22 omega  145.00  170.00   1.0000    3.0000
omega____ theta____ kappa____ phi______ frames
    -      108.0000   15.0000   90.0000 25

#__ type_ start__ end____ width___ exp.time_
 23 omega  143.00  168.00   1.0000    3.0000
omega____ theta____ kappa____ phi______ frames
    -      108.0000   15.0000   60.0000 25

#__ type_ start__ end____ width___ exp.time_
 24 omega  143.00  175.00   1.0000    3.0000
omega____ theta____ kappa____ phi______ frames
    -      108.0000   77.0000 -120.0000 32

#__ type_ start__ end____ width___ exp.time_
 25 omega   70.00   98.00   1.0000    3.0000
omega____ theta____ kappa____ phi______ frames
    -      108.0000   15.0000   60.0000 28

#__ type_ start__ end____ width___ exp.time_
 26 omega   83.00  117.00   1.0000    3.0000
omega____ theta____ kappa____ phi______ frames
    -      108.0000   77.0000    0.0000 34

#__ type_ start__ end____ width___ exp.time_
 27 omega   41.00   98.00   1.0000    3.0000
omega____ theta____ kappa____ phi______ frames
    -      108.0000  -45.0000 -150.0000 57

#__ type_ start__ end____ width___ exp.time_
 28 omega   39.00   77.00   1.0000    3.0000
omega____ theta____ kappa____ phi______ frames
    -      108.0000    0.0000  -60.0000 38

#__ type_ start__ end____ width___ exp.time_
 29 omega   61.00   86.00   1.0000    3.0000
omega____ theta____ kappa____ phi______ frames
    -      108.0000  -45.0000   90.0000 25

#__ type_ start__ end____ width___ exp.time_
 30 omega   48.00  110.00   1.0000    3.0000
omega____ theta____ kappa____ phi______ frames
    -      108.0000 -108.0000 -145.0000 62
;
_diffrn_measurement_device_type 'Xcalibur, Eos, Gemini'
_diffrn_measurement_method '\w scans'
_diffrn_orient_matrix_UB_11 -0.0453141000
_diffrn_orient_matrix_UB_12 0.0843736000
_diffrn_orient_matrix_UB_13 0.0544604000
_diffrn_orient_matrix_UB_21 0.1098052000
_diffrn_orient_matrix_UB_22 0.0980490000
_diffrn_orient_matrix_UB_23 0.0030187000
_diffrn_orient_matrix_UB_31 -0.0877940000
_diffrn_orient_matrix_UB_32 0.0789909000
_diffrn_orient_matrix_UB_33 -0.0617751000
_diffrn_radiation_monochromator graphite
_diffrn_radiation_type 'Cu K\a'
_diffrn_radiation_wavelength 1.5418
_diffrn_reflns_av_R_equivalents 0.0241
_diffrn_reflns_av_unetI/netI 0.0208
_diffrn_reflns_limit_h_max 12
_diffrn_reflns_limit_h_min -13
_diffrn_reflns_limit_k_max 12
_diffrn_reflns_limit_k_min -12
_diffrn_reflns_limit_l_max 21
_diffrn_reflns_limit_l_min -23
_diffrn_reflns_number 13643
_diffrn_reflns_theta_full 71.14
_diffrn_reflns_theta_max 71.14
_diffrn_reflns_theta_min 4.73
_diffrn_source 'Enhance (Cu) X-ray Source'
_exptl_absorpt_coefficient_mu 0.693
_exptl_absorpt_correction_T_max 1.00000
_exptl_absorpt_correction_T_min 0.75199
_exptl_absorpt_correction_type multi-scan
_exptl_absorpt_process_details
;
CrysAlisPro, Agilent Technologies,
Version 1.171.35.11 (release 16-05-2011 CrysAlis171 .NET)
(compiled May 16 2011,17:55:39)
Empirical absorption correction using spherical harmonics,
 implemented in SCALE3 ABSPACK scaling algorithm.
;
_exptl_crystal_density_diffrn 1.270
_exptl_crystal_density_method 'not measured'
_exptl_crystal_F_000 840
_exptl_crystal_size_max 0.24
_exptl_crystal_size_mid 0.23
_exptl_crystal_size_min 0.09
_refine_diff_density_max 0.283
_refine_diff_density_min -0.278
_refine_diff_density_rms 0.050
_refine_ls_extinction_method none
_refine_ls_goodness_of_fit_ref 1.054
_refine_ls_hydrogen_treatment mixed
_refine_ls_matrix_type full
_refine_ls_number_parameters 266
_refine_ls_number_reflns 3949
_refine_ls_number_restraints 0
_refine_ls_restrained_S_all 1.054
_refine_ls_R_factor_all 0.0426
_refine_ls_R_factor_gt 0.0393
_refine_ls_shift/su_max 0.000
_refine_ls_shift/su_mean 0.000
_refine_ls_structure_factor_coef Fsqd
_refine_ls_weighting_details 'calc w=1/[\s^2^(Fo^2^)+(0.0502P)^2^+0.8079P] where P=(Fo^2^+2Fc^2^)/3'
_refine_ls_weighting_scheme calc
_refine_ls_wR_factor_gt 0.0982
_refine_ls_wR_factor_ref 0.1009
_reflns_number_gt 3623
_reflns_number_total 3949
_reflns_threshold_expression >2sigma(I)
_cod_data_source_file jo7b02010_si_002.cif
_cod_data_source_block 2
_cod_depositor_comments 'Adding full bibliography for 4033021--4033022.cif.'
_cod_original_cell_volume 2058.24(8)
_cod_database_code 4033022
_reflns_odcompleteness_completeness 99.92
_reflns_odcompleteness_iscentric 1
_reflns_odcompleteness_theta 66.97

loop_
_space_group_symop_id
_space_group_symop_operation_xyz
1 'x, y, z'
2 '-x+1/2, y+1/2, -z+1/2'
3 '-x, -y, -z'
4 'x-1/2, -y-1/2, z-1/2'

loop_
_atom_site_label
_atom_site_type_symbol
_atom_site_fract_x
_atom_site_fract_y
_atom_site_fract_z
_atom_site_U_iso_or_equiv
_atom_site_adp_type
_atom_site_occupancy
_atom_site_symmetry_multiplicity
_atom_site_calc_flag
_atom_site_refinement_flags
O2 O 0.17891(8) 0.00322(9) 0.03689(5) 0.0220(2) Uani 1 1 d .
O3 O 0.41442(8) 0.08013(9) 0.08492(5) 0.0232(2) Uani 1 1 d .
H3 H 0.3513 0.0291 0.0725 0.035 Uiso 1 1 calc R
O1 O 0.21203(8) 0.46348(8) 0.06889(5) 0.0183(2) Uani 1 1 d .
O4 O 0.28324(11) 0.21473(10) 0.37721(6) 0.0333(3) Uani 1 1 d .
H4 H 0.2773 0.1344 0.3861 0.050 Uiso 1 1 calc R
N1 N 0.03224(10) 0.17200(11) 0.02720(6) 0.0216(2) Uani 1 1 d .
H1 H -0.0378 0.1246 0.0120 0.026 Uiso 1 1 calc R
C10 C 0.64453(11) 0.41848(12) 0.19356(6) 0.0173(3) Uani 1 1 d .
H10 H 0.5868 0.4858 0.2060 0.021 Uiso 1 1 calc R
C8 C 0.64634(11) 0.42929(12) 0.06535(7) 0.0180(3) Uani 1 1 d .
H8 H 0.6800 0.4691 0.0300 0.022 Uiso 1 1 calc R
C1 C 0.15014(11) 0.12157(12) 0.04162(7) 0.0178(3) Uani 1 1 d .
C3 C 0.17372(11) 0.34957(12) 0.05860(6) 0.0156(2) Uani 1 1 d .
C2 C 0.24415(11) 0.22806(12) 0.06304(6) 0.0159(2) Uani 1 1 d .
C5 C 0.37354(12) 0.20259(12) 0.08209(6) 0.0164(2) Uani 1 1 d .
C6 C 0.47375(11) 0.30728(12) 0.09975(6) 0.0153(2) Uani 1 1 d .
H6 H 0.4277 0.3923 0.1006 0.018 Uiso 1 1 calc R
C11 C 0.56774(11) 0.29091(12) 0.17441(6) 0.0157(2) Uani 1 1 d .
H11 H 0.6285 0.2180 0.1723 0.019 Uiso 1 1 calc R
C22 C 0.20427(14) 0.24301(14) 0.31102(8) 0.0254(3) Uani 1 1 d .
C24 C 0.05060(13) 0.18390(13) 0.20020(8) 0.0254(3) Uani 1 1 d .
H24 H -0.0019 0.1189 0.1712 0.030 Uiso 1 1 calc R
C4 C 0.03124(12) 0.31342(12) 0.03918(7) 0.0201(3) Uani 1 1 d .
H4A H -0.0153 0.3590 -0.0060 0.024 Uiso 1 1 calc R
C20 C 0.12671(13) 0.40499(13) 0.21943(8) 0.0238(3) Uani 1 1 d .
H20 H 0.1267 0.4933 0.2034 0.029 Uiso 1 1 calc R
C13 C 0.59625(15) 0.27350(14) 0.30638(7) 0.0283(3) Uani 1 1 d .
H13 H 0.5714 0.2398 0.3463 0.034 Uiso 1 1 calc R
C12 C 0.50267(13) 0.25937(13) 0.23325(7) 0.0233(3) Uani 1 1 d .
H12A H 0.4295 0.3198 0.2293 0.028 Uiso 1 1 calc R
H12B H 0.4691 0.1683 0.2271 0.028 Uiso 1 1 calc R
C15 C 0.75555(13) 0.39504(14) 0.26019(7) 0.0250(3) Uani 1 1 d .
H15A H 0.8207 0.3389 0.2475 0.030 Uiso 1 1 calc R
H15B H 0.7963 0.4803 0.2778 0.030 Uiso 1 1 calc R
C18 C -0.02835(12) 0.35150(13) 0.10021(8) 0.0233(3) Uani 1 1 d .
H18A H -0.0410 0.4480 0.0992 0.028 Uiso 1 1 calc R
H18B H -0.1139 0.3099 0.0909 0.028 Uiso 1 1 calc R
C16 C 0.61307(13) 0.19767(13) 0.02361(7) 0.0222(3) Uani 1 1 d .
H16A H 0.6603 0.2194 -0.0114 0.033 Uiso 1 1 calc R
H16B H 0.5480 0.1310 0.0035 0.033 Uiso 1 1 calc R
H16C H 0.6727 0.1633 0.0672 0.033 Uiso 1 1 calc R
C19 C 0.04977(12) 0.31241(13) 0.17421(8) 0.0219(3) Uani 1 1 d .
C21 C 0.20288(14) 0.37205(13) 0.28672(8) 0.0259(3) Uani 1 1 d .
H21 H 0.2540 0.4372 0.3162 0.031 Uiso 1 1 calc R
C23 C 0.12673(13) 0.14964(13) 0.26758(8) 0.0258(3) Uani 1 1 d .
H23 H 0.1258 0.0618 0.2841 0.031 Uiso 1 1 calc R
C14 C 0.71082(15) 0.32973(14) 0.31871(7) 0.0278(3) Uani 1 1 d .
C7 C 0.54756(11) 0.32218(12) 0.04173(6) 0.0168(3) Uani 1 1 d .
H7 H 0.4848 0.3526 -0.0033 0.020 Uiso 1 1 calc R
C9 C 0.68917(11) 0.47142(12) 0.13219(7) 0.0183(3) Uani 1 1 d .
H9 H 0.7519 0.5392 0.1418 0.022 Uiso 1 1 calc R
C17 C 0.8067(2) 0.33122(17) 0.39129(8) 0.0441(4) Uani 1 1 d .
H17A H 0.8255 0.4224 0.4070 0.066 Uiso 1 1 calc R
H17B H 0.8858 0.2878 0.3883 0.066 Uiso 1 1 calc R
H17C H 0.7711 0.2844 0.4257 0.066 Uiso 1 1 calc R

loop_
_atom_site_aniso_label
_atom_site_aniso_U_11
_atom_site_aniso_U_22
_atom_site_aniso_U_33
_atom_site_aniso_U_23
_atom_site_aniso_U_13
_atom_site_aniso_U_12
O2 0.0162(4) 0.0158(4) 0.0321(5) -0.0045(4) 0.0032(4) -0.0014(3)
O3 0.0141(4) 0.0150(4) 0.0386(5) -0.0032(4) 0.0039(4) -0.0003(3)
O1 0.0170(4) 0.0149(4) 0.0229(4) -0.0008(3) 0.0049(3) -0.0013(3)
O4 0.0516(7) 0.0203(5) 0.0276(5) 0.0037(4) 0.0100(5) -0.0037(5)
N1 0.0126(5) 0.0174(5) 0.0316(6) -0.0041(4) 0.0004(4) -0.0030(4)
C10 0.0171(6) 0.0154(6) 0.0183(6) -0.0012(5) 0.0027(5) 0.0000(4)
C8 0.0155(6) 0.0183(6) 0.0217(6) 0.0060(5) 0.0074(5) 0.0028(5)
C1 0.0156(6) 0.0178(6) 0.0190(6) -0.0015(5) 0.0031(5) -0.0011(5)
C3 0.0144(6) 0.0188(6) 0.0134(5) -0.0002(4) 0.0032(4) -0.0004(5)
C2 0.0146(6) 0.0163(6) 0.0163(6) -0.0019(4) 0.0030(4) -0.0024(4)
C5 0.0165(6) 0.0160(6) 0.0166(6) -0.0016(5) 0.0041(4) 0.0008(5)
C6 0.0112(5) 0.0144(6) 0.0196(6) -0.0009(4) 0.0028(5) 0.0009(4)
C11 0.0148(5) 0.0155(6) 0.0167(6) 0.0007(4) 0.0038(5) 0.0006(4)
C22 0.0325(7) 0.0212(7) 0.0269(7) 0.0005(5) 0.0160(6) 0.0002(5)
C24 0.0213(6) 0.0191(6) 0.0391(8) -0.0026(6) 0.0139(6) -0.0032(5)
C4 0.0137(6) 0.0179(6) 0.0264(7) -0.0007(5) 0.0014(5) 0.0008(5)
C20 0.0308(7) 0.0158(6) 0.0308(7) -0.0003(5) 0.0182(6) 0.0004(5)
C13 0.0475(9) 0.0225(7) 0.0180(6) 0.0029(5) 0.0143(6) 0.0051(6)
C12 0.0269(7) 0.0216(6) 0.0246(7) 0.0018(5) 0.0124(6) -0.0009(5)
C15 0.0251(7) 0.0227(7) 0.0217(6) -0.0024(5) -0.0033(5) -0.0029(5)
C18 0.0142(6) 0.0197(6) 0.0377(8) -0.0009(5) 0.0097(5) 0.0017(5)
C16 0.0230(6) 0.0222(6) 0.0226(6) -0.0018(5) 0.0085(5) 0.0026(5)
C19 0.0181(6) 0.0198(6) 0.0329(7) -0.0006(5) 0.0157(5) 0.0019(5)
C21 0.0367(8) 0.0182(6) 0.0273(7) -0.0037(5) 0.0160(6) -0.0038(5)
C23 0.0285(7) 0.0162(6) 0.0373(8) 0.0034(5) 0.0168(6) -0.0003(5)
C14 0.0428(8) 0.0196(6) 0.0169(6) -0.0023(5) 0.0011(6) 0.0041(6)
C7 0.0157(6) 0.0188(6) 0.0148(6) 0.0023(5) 0.0021(4) 0.0024(5)
C9 0.0128(5) 0.0152(6) 0.0260(6) 0.0021(5) 0.0038(5) -0.0014(4)
C17 0.0682(12) 0.0325(8) 0.0204(7) -0.0017(6) -0.0072(8) 0.0014(8)

loop_
_atom_type_symbol
_atom_type_description
_atom_type_scat_dispersion_real
_atom_type_scat_dispersion_imag
_atom_type_scat_source
C C 0.0181 0.0091 'International Tables Vol C Tables 4.2.6.8 and 6.1.1.4'
H H 0.0000 0.0000 'International Tables Vol C Tables 4.2.6.8 and 6.1.1.4'
N N 0.0311 0.0180 'International Tables Vol C Tables 4.2.6.8 and 6.1.1.4'
O O 0.0492 0.0322 'International Tables Vol C Tables 4.2.6.8 and 6.1.1.4'

loop_
_geom_angle_atom_site_label_1
_geom_angle_atom_site_label_2
_geom_angle_atom_site_label_3
_geom_angle
C5 O3 H3 109.5
C22 O4 H4 109.5
C1 N1 H1 123.4
C1 N1 C4 113.18(10)
C4 N1 H1 123.4
C11 C10 H10 107.7
C15 C10 H10 107.7
C15 C10 C11 108.99(10)
C9 C10 H10 107.7
C9 C10 C11 112.43(10)
C9 C10 C15 112.22(10)
C7 C8 H8 117.9
C9 C8 H8 117.9
C9 C8 C7 124.24(11)
O2 C1 N1 126.65(11)
O2 C1 C2 124.17(11)
N1 C1 C2 109.16(11)
O1 C3 C2 130.35(11)
O1 C3 C4 122.70(11)
C2 C3 C4 106.94(10)
C3 C2 C1 107.40(10)
C5 C2 C1 121.12(11)
C5 C2 C3 131.47(11)
O3 C5 C2 119.75(11)
O3 C5 C6 116.64(10)
C2 C5 C6 123.61(11)
C5 C6 H6 106.5
C5 C6 C11 113.24(10)
C5 C6 C7 112.84(10)
C11 C6 H6 106.5
C11 C6 C7 110.69(9)
C7 C6 H6 106.5
C10 C11 C6 108.36(10)
C10 C11 H11 108.5
C6 C11 H11 108.5
C12 C11 C10 109.05(10)
C12 C11 C6 113.85(10)
C12 C11 H11 108.5
O4 C22 C21 117.57(13)
O4 C22 C23 123.23(13)
C23 C22 C21 119.21(13)
C19 C24 H24 119.4
C23 C24 H24 119.4
C23 C24 C19 121.17(13)
N1 C4 C3 103.03(10)
N1 C4 H4A 109.9
N1 C4 C18 113.11(11)
C3 C4 H4A 109.9
C3 C4 C18 110.73(10)
C18 C4 H4A 109.9
C19 C20 H20 118.9
C21 C20 H20 118.9
C21 C20 C19 122.11(13)
C12 C13 H13 117.7
C14 C13 H13 117.7
C14 C13 C12 124.55(13)
C11 C12 H12A 109.5
C11 C12 H12B 109.5
C13 C12 C11 110.68(11)
C13 C12 H12A 109.5
C13 C12 H12B 109.5
H12A C12 H12B 108.1
C10 C15 H15A 109.3
C10 C15 H15B 109.3
H15A C15 H15B 108.0
C14 C15 C10 111.52(11)
C14 C15 H15A 109.3
C14 C15 H15B 109.3
C4 C18 H18A 108.6
C4 C18 H18B 108.6
H18A C18 H18B 107.5
C19 C18 C4 114.86(10)
C19 C18 H18A 108.6
C19 C18 H18B 108.6
H16A C16 H16B 109.5
H16A C16 H16C 109.5
H16B C16 H16C 109.5
C7 C16 H16A 109.5
C7 C16 H16B 109.5
C7 C16 H16C 109.5
C24 C19 C18 122.39(12)
C20 C19 C24 117.23(13)
C20 C19 C18 120.37(12)
C22 C21 H21 120.1
C20 C21 C22 119.77(13)
C20 C21 H21 120.1
C22 C23 H23 119.8
C24 C23 C22 120.50(13)
C24 C23 H23 119.8
C13 C14 C15 122.01(12)
C13 C14 C17 123.17(15)
C15 C14 C17 114.81(14)
C8 C7 C6 108.19(10)
C8 C7 C16 109.25(10)
C8 C7 H7 107.5
C6 C7 H7 107.5
C16 C7 C6 116.43(10)
C16 C7 H7 107.5
C10 C9 H9 118.0
C8 C9 C10 123.92(11)
C8 C9 H9 118.0
C14 C17 H17A 109.5
C14 C17 H17B 109.5
C14 C17 H17C 109.5
H17A C17 H17B 109.5
H17A C17 H17C 109.5
H17B C17 H17C 109.5

loop_
_geom_bond_atom_site_label_1
_geom_bond_atom_site_label_2
_geom_bond_distance
O2 C1 1.2523(16)
O3 H3 0.8400
O3 C5 1.3174(15)
O1 C3 1.2280(15)
O4 H4 0.8400
O4 C22 1.3677(18)
N1 H1 0.8800
N1 C1 1.3343(17)
N1 C4 1.4567(16)
C10 H10 1.0000
C10 C11 1.5313(16)
C10 C15 1.5282(17)
C10 C9 1.5012(17)
C8 H8 0.9500
C8 C7 1.5087(17)
C8 C9 1.3250(18)
C1 C2 1.4675(16)
C3 C2 1.4422(17)
C3 C4 1.5320(16)
C2 C5 1.3747(17)
C5 C6 1.4927(16)
C6 H6 1.0000
C6 C11 1.5384(16)
C6 C7 1.5547(17)
C11 H11 1.0000
C11 C12 1.5295(17)
C22 C21 1.3925(19)
C22 C23 1.391(2)
C24 H24 0.9500
C24 C19 1.3993(19)
C24 C23 1.389(2)
C4 H4A 1.0000
C4 C18 1.5438(19)
C20 H20 0.9500
C20 C19 1.398(2)
C20 C21 1.384(2)
C13 H13 0.9500
C13 C12 1.5116(19)
C13 C14 1.329(2)
C12 H12A 0.9900
C12 H12B 0.9900
C15 H15A 0.9900
C15 H15B 0.9900
C15 C14 1.504(2)
C18 H18A 0.9900
C18 H18B 0.9900
C18 C19 1.5098(19)
C16 H16A 0.9800
C16 H16B 0.9800
C16 H16C 0.9800
C16 C7 1.5377(17)
C21 H21 0.9500
C23 H23 0.9500
C14 C17 1.507(2)
C7 H7 1.0000
C9 H9 0.9500
C17 H17A 0.9800
C17 H17B 0.9800
C17 H17C 0.9800

loop_
_geom_torsion_atom_site_label_1
_geom_torsion_atom_site_label_2
_geom_torsion_atom_site_label_3
_geom_torsion_atom_site_label_4
_geom_torsion
O2 C1 C2 C3 177.25(12)
O2 C1 C2 C5 -2.27(19)
O3 C5 C6 C11 -56.96(14)
O3 C5 C6 C7 69.77(14)
O1 C3 C2 C1 -177.03(12)
O1 C3 C2 C5 2.4(2)
O1 C3 C4 N1 175.92(11)
O1 C3 C4 C18 -62.85(15)
O4 C22 C21 C20 178.56(12)
O4 C22 C23 C24 -178.62(13)
N1 C1 C2 C3 -1.62(14)
N1 C1 C2 C5 178.86(12)
N1 C4 C18 C19 68.97(14)
C10 C11 C12 C13 -46.72(14)
C10 C15 C14 C13 14.53(19)
C10 C15 C14 C17 -166.55(12)
C1 N1 C4 C3 4.66(14)
C1 N1 C4 C18 -114.94(12)
C1 C2 C5 O3 -3.62(18)
C1 C2 C5 C6 175.87(11)
C3 C2 C5 O3 176.99(12)
C3 C2 C5 C6 -3.5(2)
C3 C4 C18 C19 -46.10(15)
C2 C3 C4 N1 -5.37(13)
C2 C3 C4 C18 115.86(11)
C2 C5 C6 C11 123.54(13)
C2 C5 C6 C7 -109.73(13)
C5 C6 C11 C10 -166.80(10)
C5 C6 C11 C12 -45.29(14)
C5 C6 C7 C8 -179.58(10)
C5 C6 C7 C16 -56.15(14)
C6 C11 C12 C13 -167.85(10)
C11 C10 C15 C14 -49.20(14)
C11 C10 C9 C8 12.88(17)
C11 C6 C7 C8 -51.51(12)
C11 C6 C7 C16 71.92(13)
C4 N1 C1 O2 179.07(12)
C4 N1 C1 C2 -2.10(15)
C4 C3 C2 C1 4.40(13)
C4 C3 C2 C5 -176.15(13)
C4 C18 C19 C24 -79.01(15)
C4 C18 C19 C20 99.96(14)
C12 C13 C14 C15 4.6(2)
C12 C13 C14 C17 -174.21(14)
C15 C10 C11 C6 -168.91(10)
C15 C10 C11 C12 66.67(13)
C15 C10 C9 C8 136.17(13)
C19 C24 C23 C22 0.0(2)
C19 C20 C21 C22 0.1(2)
C21 C22 C23 C24 1.2(2)
C21 C20 C19 C24 1.15(19)
C21 C20 C19 C18 -177.87(12)
C23 C22 C21 C20 -1.3(2)
C23 C24 C19 C20 -1.21(19)
C23 C24 C19 C18 177.79(12)
C14 C13 C12 C11 12.18(19)
C7 C8 C9 C10 -0.30(19)
C7 C6 C11 C10 65.35(12)
C7 C6 C11 C12 -173.14(10)
C9 C10 C11 C6 -43.83(13)
C9 C10 C11 C12 -168.25(10)
C9 C10 C15 C14 -174.41(11)
C9 C8 C7 C6 19.52(16)
C9 C8 C7 C16 -108.15(14)
